data_4079882
loop_
_publ_author_name
'Kanao, Keiichiro'
'Ikeda, Yousuke'
'Kimura, Kazuhiro'
'Kamimura, Sou'
'Tanabe, Yoshiaki'
'Mutoh, Yuichiro'
'Iwasaki, Masakazu'
'Ishii, Youichi'

_publ_section_title
;
 Transformations of Alkynes at a Cyclotriphosphato Ruthenium Complex
;
_journal_issue 2
_journal_name_full Organometallics
_journal_page_first 527
_journal_paper_doi 10.1021/om3009926
_journal_volume 32
_journal_year 2013
_chemical_formula_moiety 'C57 H56 N3 O15 P5 Ru '
_chemical_formula_sum 'C57 H56 N3 O15 P5 Ru'
_chemical_formula_weight 1279.02
_space_group_IT_number 14
_symmetry_cell_setting monoclinic
_symmetry_Int_Tables_number 14
_symmetry_space_group_name_Hall '-P 2ybc'
_symmetry_space_group_name_H-M 'P 1 21/c 1'
_cell_angle_alpha 90.0000
_cell_angle_beta 91.157(7)
_cell_angle_gamma 90.0000
_cell_formula_units_Z 4
_cell_length_a 10.7266(14)
_cell_length_b 24.522(5)
_cell_length_c 21.930(3)
_cell_measurement_reflns_used 45646
_cell_measurement_temperature 108.1
_cell_measurement_theta_max 27.5
_cell_measurement_theta_min 3.1
_cell_volume 5767.2(16)
_computing_cell_refinement PROCESS-AUTO
_computing_data_collection PROCESS-AUTO
_computing_data_reduction CrystalStructure
_computing_publication_material 'CrystalStructure 3.8'
_computing_structure_refinement CRYSTALS
_computing_structure_solution SIR92
_diffrn_ambient_temperature 108.1
_diffrn_detector_area_resol_mean 10.00
_diffrn_measured_fraction_theta_full 0.956
_diffrn_measured_fraction_theta_max 0.956
_diffrn_measurement_device_type 'Rigaku RAXIS-RAPID'
_diffrn_measurement_method \w
_diffrn_radiation_type 'Mo K\a'
_diffrn_radiation_wavelength 0.71075
_diffrn_reflns_av_R_equivalents 0.031
_diffrn_reflns_limit_h_max 12
_diffrn_reflns_limit_h_min -13
_diffrn_reflns_limit_k_max 31
_diffrn_reflns_limit_k_min -31
_diffrn_reflns_limit_l_max 26
_diffrn_reflns_limit_l_min -28
_diffrn_reflns_number 53367
_diffrn_reflns_theta_full 27.48
_diffrn_reflns_theta_max 27.48
_exptl_absorpt_coefficient_mu 0.480
_exptl_absorpt_correction_T_max 0.866
_exptl_absorpt_correction_T_min 0.826
_exptl_absorpt_correction_type numerical
_exptl_absorpt_process_details
;
    Higashi, T. (1999). Program for Absorption Correction.
    Rigaku Corporation, Tokyo, Japan.
;
_exptl_crystal_colour brown
_exptl_crystal_density_diffrn 1.473
_exptl_crystal_density_method 'not measured'
_exptl_crystal_description block
_exptl_crystal_F_000 2632.00
_exptl_crystal_size_max 0.60
_exptl_crystal_size_mid 0.30
_exptl_crystal_size_min 0.30
_refine_diff_density_max 0.92
_refine_diff_density_min -0.91
_refine_ls_extinction_method none
_refine_ls_goodness_of_fit_ref 1.000
_refine_ls_hydrogen_treatment refall
_refine_ls_number_parameters 780
_refine_ls_number_reflns 9875
_refine_ls_R_factor_gt 0.0383
_refine_ls_shift/su_max 0.0081
_refine_ls_structure_factor_coef F
_refine_ls_weighting_details 'w = 1/[5.2700\s(Fo^2^)]'
_refine_ls_weighting_scheme calc
_refine_ls_wR_factor_ref 0.0405
_reflns_number_gt 9875
_reflns_number_total 12638
_reflns_threshold_expression F^2^>2.0\s(F^2^)
_cod_data_source_file om3009926_si_001.cif
_cod_data_source_block '_7a.MeOH.THF'
_cod_original_cell_volume 5767.1(16)
_cod_original_formula_sum 'C57 H56 N3 O15 P5 Ru '
_cod_database_code 4079882

loop_
_symmetry_equiv_pos_site_id
_symmetry_equiv_pos_as_xyz
1 +X,+Y,+Z
2 -X,1/2+Y,1/2-Z
3 -X,-Y,-Z
4 +X,1/2-Y,1/2+Z

loop_
_atom_site_label
_atom_site_type_symbol
_atom_site_fract_x
_atom_site_fract_y
_atom_site_fract_z
_atom_site_U_iso_or_equiv
_atom_site_adp_type
_atom_site_occupancy
_atom_site_symmetry_multiplicity
_atom_site_calc_flag
_atom_site_refinement_flags
Ru(1) Ru 0.58315(2) 0.373620(10) 0.620680(10) 0.01168(5) Uani 1.00 1 d .
P(1) P 0.36520(6) 0.28881(3) 0.65239(3) 0.01322(17) Uani 1.00 1 d .
P(2) P 0.30465(6) 0.37434(3) 0.56816(3) 0.01295(16) Uani 1.00 1 d .
P(3) P 0.45608(6) 0.28460(3) 0.53249(3) 0.01436(17) Uani 1.00 1 d .
P(4) P 0.90066(6) 0.13031(3) 0.77149(3) 0.01382(17) Uani 1.00 1 d .
P(5) P 0.96877(6) 0.11854(3) 0.64170(3) 0.01688(18) Uani 1.00 1 d .
O(1) O 0.48295(15) 0.31663(8) 0.67411(8) 0.0146(4) Uani 1.00 1 d .
O(2) O 0.41414(15) 0.40897(8) 0.58711(8) 0.0151(4) Uani 1.00 1 d .
O(3) O 0.57480(15) 0.31349(8) 0.55189(8) 0.0150(4) Uani 1.00 1 d .
O(4) O 0.27198(14) 0.33448(8) 0.62423(8) 0.0139(4) Uani 1.00 1 d .
O(5) O 0.35163(15) 0.33040(8) 0.51874(8) 0.0145(4) Uani 1.00 1 d .
O(6) O 0.39819(15) 0.25540(8) 0.59129(8) 0.0148(4) Uani 1.00 1 d .
O(7) O 0.29747(15) 0.25408(8) 0.69476(8) 0.0186(5) Uani 1.00 1 d .
O(8) O 0.19122(15) 0.40073(8) 0.54505(8) 0.0174(5) Uani 1.00 1 d .
O(9) O 0.45944(16) 0.24612(8) 0.48152(8) 0.0201(5) Uani 1.00 1 d .
O(10) O 0.4342(2) 0.39971(11) 0.78088(12) 0.0545(8) Uani 1.00 1 d .
O(11) O 0.6246(2) 0.36592(11) 0.79598(11) 0.0522(8) Uani 1.00 1 d .
O(12) O 0.74316(19) 0.51803(10) 0.64069(11) 0.0403(7) Uani 1.00 1 d .
O(13) O 0.53676(19) 0.53426(9) 0.63657(12) 0.0403(7) Uani 1.00 1 d .
O(14) O 0.9381(2) 0.41373(12) 0.90493(13) 0.0605(9) Uani 1.00 1 d .
O(15) O 0.4083(3) 0.13490(15) 0.49504(17) 0.0881(10) Uiso 1.00 1 d .
N(1) N 0.69110(18) 0.41299(9) 0.55969(10) 0.0133(5) Uani 1.00 1 d .
N(2) N 0.75060(18) 0.34445(9) 0.64471(10) 0.0136(5) Uani 1.00 1 d .
N(3) N 0.9072(2) 0.14273(9) 0.70074(10) 0.0164(6) Uani 1.00 1 d .
C(1) C 0.6481(2) 0.44697(12) 0.51582(12) 0.0183(7) Uani 1.00 1 d .
C(2) C 0.7241(2) 0.47094(12) 0.47463(13) 0.0194(7) Uani 1.00 1 d .
C(3) C 0.8512(2) 0.46008(12) 0.47843(13) 0.0192(7) Uani 1.00 1 d .
C(4) C 0.8971(2) 0.42488(12) 0.52281(12) 0.0176(7) Uani 1.00 1 d .
C(5) C 0.8144(2) 0.40146(11) 0.56346(12) 0.0146(6) Uani 1.00 1 d .
C(6) C 0.8492(2) 0.36285(10) 0.61173(12) 0.0132(6) Uani 1.00 1 d .
C(7) C 0.9690(2) 0.34475(12) 0.62428(12) 0.0160(7) Uani 1.00 1 d .
C(8) C 0.9903(2) 0.30734(12) 0.67005(13) 0.0195(7) Uani 1.00 1 d .
C(9) C 0.8892(2) 0.28848(12) 0.70294(13) 0.0204(7) Uani 1.00 1 d .
C(10) C 0.7716(2) 0.30791(12) 0.68874(12) 0.0174(7) Uani 1.00 1 d .
C(11) C 0.5762(2) 0.41404(13) 0.70551(14) 0.0231(8) Uani 1.00 1 d .
C(12) C 0.6017(2) 0.44866(13) 0.66809(13) 0.0202(7) Uani 1.00 1 d .
C(13) C 0.5496(3) 0.39044(14) 0.76537(15) 0.0337(9) Uani 1.00 1 d .
C(14) C 0.3987(5) 0.3721(2) 0.8372(2) 0.107(2) Uani 1.00 1 d .
C(15) C 0.6386(2) 0.50355(13) 0.64805(14) 0.0240(8) Uani 1.00 1 d .
C(16) C 0.5648(3) 0.58889(16) 0.6168(2) 0.0640(14) Uani 1.00 1 d .
C(17) C 0.7671(2) 0.16645(12) 0.79993(12) 0.0176(7) Uani 1.00 1 d .
C(18) C 0.6729(2) 0.18326(13) 0.76050(14) 0.0247(8) Uani 1.00 1 d .
C(19) C 0.5710(2) 0.21135(14) 0.78317(15) 0.0322(9) Uani 1.00 1 d .
C(20) C 0.5648(2) 0.22296(13) 0.84459(15) 0.0293(9) Uani 1.00 1 d .
C(21) C 0.6577(2) 0.20574(14) 0.88414(15) 0.0328(9) Uani 1.00 1 d .
C(22) C 0.7591(2) 0.17735(14) 0.86168(13) 0.0271(8) Uani 1.00 1 d .
C(23) C 1.0342(2) 0.15511(11) 0.81362(11) 0.0131(6) Uani 1.00 1 d .
C(24) C 1.1052(2) 0.19728(12) 0.79100(12) 0.0169(7) Uani 1.00 1 d .
C(25) C 1.2013(2) 0.21943(12) 0.82515(12) 0.0199(7) Uani 1.00 1 d .
C(26) C 1.2268(2) 0.19969(13) 0.88324(13) 0.0220(7) Uani 1.00 1 d .
C(27) C 1.1567(2) 0.15706(13) 0.90630(13) 0.0220(7) Uani 1.00 1 d .
C(28) C 1.0622(2) 0.13418(12) 0.87158(12) 0.0184(7) Uani 1.00 1 d .
C(29) C 0.8828(2) 0.05978(12) 0.79023(12) 0.0160(7) Uani 1.00 1 d .
C(30) C 0.9860(2) 0.02571(13) 0.78760(13) 0.0231(8) Uani 1.00 1 d .
C(31) C 0.9711(2) -0.03003(13) 0.79414(15) 0.0302(9) Uani 1.00 1 d .
C(32) C 0.8537(2) -0.05196(13) 0.80291(14) 0.0294(8) Uani 1.00 1 d .
C(33) C 0.7522(2) -0.01808(13) 0.80731(13) 0.0265(8) Uani 1.00 1 d .
C(34) C 0.7658(2) 0.03747(13) 0.80153(12) 0.0209(7) Uani 1.00 1 d .
C(35) C 1.1213(2) 0.08925(13) 0.65499(13) 0.0210(7) Uani 1.00 1 d .
C(36) C 1.2180(2) 0.12250(14) 0.67605(13) 0.0272(8) Uani 1.00 1 d .
C(37) C 1.3320(2) 0.09884(16) 0.69329(16) 0.0369(10) Uani 1.00 1 d .
C(38) C 1.3480(3) 0.04286(17) 0.69010(17) 0.0439(11) Uani 1.00 1 d .
C(39) C 1.2518(3) 0.01033(15) 0.66822(16) 0.0392(10) Uani 1.00 1 d .
C(40) C 1.1380(3) 0.03327(14) 0.65063(14) 0.0303(9) Uani 1.00 1 d .
C(41) C 0.8703(2) 0.06785(12) 0.60609(13) 0.0223(7) Uani 1.00 1 d .
C(42) C 0.7709(2) 0.04556(14) 0.63683(14) 0.0297(9) Uani 1.00 1 d .
C(43) C 0.6965(3) 0.00642(15) 0.60914(16) 0.0393(10) Uani 1.00 1 d .
C(44) C 0.7200(3) -0.01051(15) 0.55092(17) 0.0431(11) Uani 1.00 1 d .
C(45) C 0.8172(3) 0.01237(16) 0.51971(16) 0.0422(11) Uani 1.00 1 d .
C(46) C 0.8924(3) 0.05115(14) 0.54640(14) 0.0323(9) Uani 1.00 1 d .
C(47) C 0.9786(2) 0.17284(12) 0.58719(12) 0.0188(7) Uani 1.00 1 d .
C(48) C 0.8692(2) 0.20243(13) 0.57530(13) 0.0238(8) Uani 1.00 1 d .
C(49) C 0.8679(2) 0.24398(13) 0.53311(13) 0.0278(8) Uani 1.00 1 d .
C(50) C 0.9761(3) 0.25686(14) 0.50261(14) 0.0324(9) Uani 1.00 1 d .
C(51) C 1.0842(3) 0.22789(14) 0.51374(14) 0.0330(9) Uani 1.00 1 d .
C(52) C 1.0861(2) 0.18536(14) 0.55544(13) 0.0285(8) Uani 1.00 1 d .
C(53) C 1.0498(4) 0.39704(18) 0.8781(2) 0.0674(15) Uani 1.00 1 d .
C(54) C 1.0162(4) 0.3512(2) 0.8388(3) 0.110(2) Uani 1.00 1 d .
C(55) C 0.9013(3) 0.3276(2) 0.86301(18) 0.0642(15) Uani 1.00 1 d .
C(56) C 0.8607(3) 0.36721(17) 0.90989(18) 0.0537(13) Uani 1.00 1 d .
C(57) C 0.5015(6) 0.1201(2) 0.5405(3) 0.135(2) Uani 1.00 1 d .
H(1) H 0.5613 0.4543 0.5138 0.022 Uiso 1.00 1 c R
H(2) H 0.6907 0.4942 0.4440 0.023 Uiso 1.00 1 c R
H(3) H 0.9063 0.4771 0.4510 0.023 Uiso 1.00 1 c R
H(4) H 0.9835 0.4166 0.5251 0.021 Uiso 1.00 1 c R
H(5) H 1.0366 0.3584 0.6015 0.019 Uiso 1.00 1 c R
H(6) H 1.0720 0.2944 0.6787 0.024 Uiso 1.00 1 c R
H(7) H 0.9011 0.2626 0.7346 0.024 Uiso 1.00 1 c R
H(8) H 0.7030 0.2952 0.7114 0.021 Uiso 1.00 1 c R
H(9) H 0.3123 0.3639 0.8354 0.130 Uiso 1.00 1 c R
H(10) H 0.4450 0.3395 0.8419 0.130 Uiso 1.00 1 c R
H(11) H 0.4154 0.3953 0.8710 0.130 Uiso 1.00 1 c R
H(12) H 0.5692 0.5891 0.5736 0.077 Uiso 1.00 1 c R
H(13) H 0.5010 0.6129 0.6293 0.077 Uiso 1.00 1 c R
H(14) H 0.6423 0.6004 0.6339 0.077 Uiso 1.00 1 c R
H(15) H 0.6778 0.1756 0.7182 0.029 Uiso 1.00 1 c R
H(16) H 0.5054 0.2224 0.7564 0.039 Uiso 1.00 1 c R
H(17) H 0.4967 0.2432 0.8597 0.035 Uiso 1.00 1 c R
H(18) H 0.6523 0.2129 0.9265 0.039 Uiso 1.00 1 c R
H(19) H 0.8232 0.1655 0.8889 0.032 Uiso 1.00 1 c R
H(20) H 1.0873 0.2111 0.7514 0.020 Uiso 1.00 1 c R
H(21) H 1.2502 0.2480 0.8091 0.024 Uiso 1.00 1 c R
H(22) H 1.2917 0.2153 0.9073 0.026 Uiso 1.00 1 c R
H(23) H 1.1742 0.1436 0.9460 0.026 Uiso 1.00 1 c R
H(24) H 1.0162 0.1044 0.8869 0.022 Uiso 1.00 1 c R
H(25) H 1.0666 0.0405 0.7817 0.028 Uiso 1.00 1 c R
H(26) H 1.0416 -0.0533 0.7929 0.036 Uiso 1.00 1 c R
H(27) H 0.8431 -0.0902 0.8052 0.035 Uiso 1.00 1 c R
H(28) H 0.6723 -0.0329 0.8149 0.032 Uiso 1.00 1 c R
H(29) H 0.6954 0.0605 0.8047 0.025 Uiso 1.00 1 c R
H(30) H 1.2071 0.1607 0.6780 0.032 Uiso 1.00 1 c R
H(31) H 1.3982 0.1212 0.7077 0.044 Uiso 1.00 1 c R
H(32) H 1.4250 0.0273 0.7028 0.053 Uiso 1.00 1 c R
H(33) H 1.2638 -0.0278 0.6656 0.047 Uiso 1.00 1 c R
H(34) H 1.0728 0.0108 0.6353 0.036 Uiso 1.00 1 c R
H(35) H 0.7538 0.0574 0.6770 0.036 Uiso 1.00 1 c R
H(36) H 0.6289 -0.0088 0.6306 0.047 Uiso 1.00 1 c R
H(37) H 0.6696 -0.0377 0.5322 0.052 Uiso 1.00 1 c R
H(38) H 0.8320 0.0013 0.4790 0.051 Uiso 1.00 1 c R
H(39) H 0.9595 0.0665 0.5246 0.039 Uiso 1.00 1 c R
H(40) H 0.7955 0.1937 0.5964 0.029 Uiso 1.00 1 c R
H(41) H 0.7934 0.2637 0.5252 0.033 Uiso 1.00 1 c R
H(42) H 0.9755 0.2855 0.4736 0.039 Uiso 1.00 1 c R
H(43) H 1.1578 0.2374 0.4929 0.040 Uiso 1.00 1 c R
H(44) H 1.1601 0.1649 0.5620 0.034 Uiso 1.00 1 c R
H(45) H 1.1085 0.3861 0.9085 0.081 Uiso 1.00 1 c R
H(46) H 1.0841 0.4257 0.8548 0.081 Uiso 1.00 1 c R
H(47) H 1.0806 0.3247 0.8397 0.133 Uiso 1.00 1 c R
H(48) H 1.0030 0.3634 0.7982 0.133 Uiso 1.00 1 c R
H(49) H 0.9167 0.2931 0.8809 0.077 Uiso 1.00 1 c R
H(50) H 0.8405 0.3240 0.8314 0.077 Uiso 1.00 1 c R
H(51) H 0.7766 0.3775 0.9022 0.065 Uiso 1.00 1 c R
H(52) H 0.8681 0.3517 0.9494 0.065 Uiso 1.00 1 c R
H(53) H 0.4607 0.1023 0.5730 0.161 Uiso 1.00 1 c R
H(54) H 0.5602 0.0960 0.5231 0.161 Uiso 1.00 1 c R
H(55) H 0.5433 0.1514 0.5556 0.161 Uiso 1.00 1 c R

loop_
_atom_site_aniso_label
_atom_site_aniso_U_11
_atom_site_aniso_U_22
_atom_site_aniso_U_33
_atom_site_aniso_U_12
_atom_site_aniso_U_13
_atom_site_aniso_U_23
Ru(1) 0.00730(10) 0.01177(12) 0.01597(11) 0.00009(9) 0.00009(7) 0.00144(10)
P(1) 0.0104(3) 0.0159(3) 0.0133(3) -0.0006(2) 0.0004(2) 0.0031(3)
P(2) 0.0090(2) 0.0155(3) 0.0144(3) 0.0004(2) 0.0008(2) 0.0019(3)
P(3) 0.0130(3) 0.0154(3) 0.0147(3) 0.0007(2) 0.0015(2) 0.0002(3)
P(4) 0.0141(3) 0.0153(3) 0.0121(3) -0.0001(2) -0.0000(2) 0.0009(3)
P(5) 0.0226(3) 0.0157(4) 0.0123(3) -0.0007(3) 0.0010(2) -0.0002(3)
O(1) 0.0124(8) 0.0164(10) 0.0151(9) -0.0010(7) 0.0012(7) 0.0036(8)
O(2) 0.0106(8) 0.0130(10) 0.0215(10) 0.0011(7) 0.0000(7) 0.0028(8)
O(3) 0.0114(8) 0.0160(10) 0.0177(9) 0.0010(7) 0.0034(7) 0.0003(8)
O(4) 0.0100(8) 0.0178(10) 0.0140(9) 0.0006(7) 0.0011(6) 0.0039(8)
O(5) 0.0106(8) 0.0186(11) 0.0141(9) 0.0002(7) 0.0008(6) 0.0007(8)
O(6) 0.0131(8) 0.0146(10) 0.0167(9) 0.0007(7) 0.0009(7) 0.0012(8)
O(7) 0.0155(9) 0.0222(11) 0.0182(10) -0.0040(8) 0.0012(7) 0.0063(8)
O(8) 0.0109(8) 0.0207(11) 0.0208(10) 0.0007(7) -0.0000(7) 0.0037(8)
O(9) 0.0242(10) 0.0213(11) 0.0148(10) 0.0007(8) 0.0016(7) -0.0020(8)
O(10) 0.0575(16) 0.0466(17) 0.0609(18) 0.0130(13) 0.0342(14) 0.0110(14)
O(11) 0.0762(19) 0.0492(19) 0.0308(14) 0.0109(14) -0.0131(13) 0.0092(12)
O(12) 0.0231(11) 0.0330(15) 0.0649(17) -0.0082(10) 0.0049(10) 0.0016(12)
O(13) 0.0270(11) 0.0176(12) 0.0765(18) 0.0016(9) 0.0064(11) 0.0123(12)
O(14) 0.088(2) 0.0416(18) 0.0530(17) 0.0052(15) 0.0275(15) 0.0023(14)
N(1) 0.0134(10) 0.0108(12) 0.0156(11) 0.0017(8) 0.0008(8) 0.0008(9)
N(2) 0.0109(10) 0.0108(12) 0.0190(12) -0.0001(9) 0.0001(8) 0.0002(9)
N(3) 0.0187(11) 0.0171(13) 0.0133(11) 0.0011(9) -0.0001(8) 0.0005(9)
C(1) 0.0138(12) 0.0183(16) 0.0228(15) 0.0024(11) -0.0025(11) 0.0028(12)
C(2) 0.0187(13) 0.0184(16) 0.0209(15) 0.0006(11) -0.0020(11) 0.0055(12)
C(3) 0.0194(13) 0.0167(15) 0.0217(15) -0.0037(11) 0.0040(11) 0.0025(12)
C(4) 0.0125(12) 0.0189(16) 0.0214(15) -0.0017(11) 0.0025(10) 0.0013(12)
C(5) 0.0109(12) 0.0135(15) 0.0194(14) -0.0011(10) -0.0005(10) -0.0028(11)
C(6) 0.0127(12) 0.0096(14) 0.0173(13) -0.0024(10) -0.0002(10) -0.0002(11)
C(7) 0.0102(12) 0.0173(15) 0.0204(14) -0.0013(10) 0.0023(10) 0.0001(12)
C(8) 0.0121(12) 0.0204(16) 0.0260(15) 0.0029(11) -0.0021(11) 0.0013(13)
C(9) 0.0175(13) 0.0187(16) 0.0248(15) 0.0007(11) -0.0011(11) 0.0078(13)
C(10) 0.0159(13) 0.0162(15) 0.0201(14) -0.0002(11) 0.0012(10) 0.0039(12)
C(11) 0.0224(15) 0.0202(17) 0.0265(17) 0.0024(12) -0.0022(12) -0.0065(13)
C(12) 0.0166(13) 0.0231(17) 0.0207(15) 0.0040(12) -0.0026(11) -0.0034(13)
C(13) 0.049(2) 0.028(2) 0.0236(17) -0.0021(16) 0.0021(15) -0.0046(15)
C(14) 0.157(5) 0.057(3) 0.111(4) 0.034(3) 0.104(3) 0.036(3)
C(15) 0.0222(15) 0.0227(17) 0.0272(17) -0.0009(12) 0.0016(12) -0.0060(13)
C(16) 0.059(2) 0.026(2) 0.107(3) -0.0073(19) -0.011(2) 0.023(2)
C(17) 0.0152(13) 0.0154(15) 0.0223(15) -0.0009(11) 0.0006(11) -0.0008(12)
C(18) 0.0219(14) 0.0278(18) 0.0245(16) 0.0047(13) 0.0027(12) 0.0085(14)
C(19) 0.0197(15) 0.039(2) 0.0385(19) 0.0088(14) 0.0055(13) 0.0193(16)
C(20) 0.0215(15) 0.0236(18) 0.043(2) 0.0017(13) 0.0127(13) 0.0032(15)
C(21) 0.0230(15) 0.042(2) 0.0331(18) -0.0021(14) 0.0064(13) -0.0102(16)
C(22) 0.0159(13) 0.041(2) 0.0241(16) 0.0049(13) -0.0001(11) -0.0064(15)
C(23) 0.0134(12) 0.0166(15) 0.0093(13) 0.0008(10) 0.0009(9) -0.0002(11)
C(24) 0.0179(13) 0.0190(16) 0.0140(13) 0.0040(11) 0.0006(10) 0.0028(11)
C(25) 0.0182(13) 0.0221(17) 0.0196(15) 0.0004(12) 0.0038(11) 0.0001(12)
C(26) 0.0145(13) 0.0325(19) 0.0189(15) -0.0017(12) -0.0003(11) -0.0062(13)
C(27) 0.0201(14) 0.0318(18) 0.0141(14) 0.0020(13) -0.0020(11) 0.0012(13)
C(28) 0.0169(13) 0.0226(17) 0.0160(14) 0.0008(11) 0.0030(10) 0.0037(12)
C(29) 0.0187(13) 0.0179(15) 0.0115(13) -0.0002(11) -0.0024(10) 0.0031(11)
C(30) 0.0204(14) 0.0218(17) 0.0272(16) 0.0002(12) 0.0038(12) 0.0067(13)
C(31) 0.0278(16) 0.0208(18) 0.042(2) 0.0064(13) 0.0045(14) 0.0074(15)
C(32) 0.0415(18) 0.0165(17) 0.0303(17) -0.0043(14) 0.0019(14) 0.0092(14)
C(33) 0.0267(15) 0.0271(19) 0.0260(17) -0.0075(13) 0.0030(12) 0.0057(14)
C(34) 0.0194(13) 0.0256(17) 0.0179(14) -0.0001(12) 0.0032(11) 0.0040(13)
C(35) 0.0266(15) 0.0214(17) 0.0151(14) 0.0022(12) 0.0036(11) -0.0012(12)
C(36) 0.0267(15) 0.0270(19) 0.0279(16) 0.0031(14) 0.0040(12) -0.0035(14)
C(37) 0.0259(17) 0.042(2) 0.042(2) 0.0015(15) 0.0002(14) -0.0086(18)
C(38) 0.0358(18) 0.046(2) 0.050(2) 0.0179(18) -0.0003(17) -0.0037(19)
C(39) 0.049(2) 0.027(2) 0.042(2) 0.0134(17) 0.0030(17) -0.0011(17)
C(40) 0.0394(17) 0.0232(18) 0.0284(17) 0.0060(14) 0.0032(14) -0.0021(14)
C(41) 0.0309(15) 0.0167(16) 0.0191(15) 0.0005(12) -0.0019(12) -0.0008(12)
C(42) 0.0366(17) 0.031(2) 0.0211(16) -0.0090(15) 0.0006(13) -0.0031(14)
C(43) 0.044(2) 0.038(2) 0.036(2) -0.0183(17) 0.0007(16) -0.0019(17)
C(44) 0.049(2) 0.038(2) 0.042(2) -0.0161(18) -0.0080(17) -0.0118(18)
C(45) 0.055(2) 0.044(2) 0.0273(19) -0.0088(18) -0.0007(16) -0.0169(17)
C(46) 0.0413(18) 0.032(2) 0.0234(17) -0.0024(15) 0.0029(13) -0.0078(15)
C(47) 0.0276(15) 0.0177(16) 0.0112(13) -0.0047(12) -0.0004(11) 0.0004(11)
C(48) 0.0314(16) 0.0237(17) 0.0164(14) -0.0009(13) 0.0012(12) -0.0001(13)
C(49) 0.0401(17) 0.0214(17) 0.0214(16) 0.0002(14) -0.0065(13) 0.0015(13)
C(50) 0.0477(19) 0.0276(19) 0.0218(17) -0.0087(15) -0.0018(14) 0.0073(14)
C(51) 0.0389(18) 0.037(2) 0.0236(17) -0.0126(16) 0.0052(13) 0.0094(15)
C(52) 0.0307(16) 0.033(2) 0.0221(16) -0.0012(14) 0.0006(12) 0.0050(14)
C(53) 0.077(3) 0.044(2) 0.082(3) -0.007(2) 0.019(2) -0.007(2)
C(54) 0.099(4) 0.069(3) 0.165(6) -0.029(3) 0.066(4) -0.066(4)
C(55) 0.077(3) 0.080(3) 0.036(2) -0.016(2) -0.008(2) -0.005(2)
C(56) 0.066(2) 0.057(2) 0.038(2) 0.005(2) 0.0042(19) 0.013(2)
C(57) 0.221(7) 0.035(3) 0.146(6) 0.023(4) -0.058(5) 0.012(3)

loop_
_atom_type_symbol
_atom_type_description
_atom_type_scat_dispersion_real
_atom_type_scat_dispersion_imag
_atom_type_scat_source
C C 0.003 0.002
;
International Tables for Crystallography
(1992, Vol. C, Tables 4.2.6.8 and 6.1.1.4)
;
H H 0.000 0.000
;
International Tables for Crystallography
(1992, Vol. C, Table 6.1.1.4)
;
N N 0.006 0.003
;
International Tables for Crystallography
(1992, Vol. C, Tables 4.2.6.8 and 6.1.1.4)
;
O O 0.011 0.006
;
International Tables for Crystallography
(1992, Vol. C, Tables 4.2.6.8 and 6.1.1.4)
;
P P 0.102 0.094
;
International Tables for Crystallography
(1992, Vol. C, Tables 4.2.6.8 and 6.1.1.4)
;
Ru Ru -1.259 0.836
;
International Tables for Crystallography
(1992, Vol. C, Tables 4.2.6.8 and 6.1.1.4)
;

loop_
_geom_angle_atom_site_label_1
_geom_angle_atom_site_label_2
_geom_angle_atom_site_label_3
_geom_angle
_geom_angle_publ_flag
O(1) Ru(1) O(2) 91.25(6) yes
O(1) Ru(1) O(3) 85.42(7) yes
O(1) Ru(1) N(1) 167.29(8) yes
O(1) Ru(1) N(2) 94.65(7) yes
O(1) Ru(1) C(11) 78.22(9) yes
O(1) Ru(1) C(12) 110.06(9) yes
O(2) Ru(1) O(3) 90.79(6) yes
O(2) Ru(1) N(1) 94.11(7) yes
O(2) Ru(1) N(2) 173.83(7) yes
O(2) Ru(1) C(11) 93.93(9) yes
O(2) Ru(1) C(12) 83.50(8) yes
O(3) Ru(1) N(1) 82.99(7) yes
O(3) Ru(1) N(2) 87.90(7) yes
O(3) Ru(1) C(11) 163.06(9) yes
O(3) Ru(1) C(12) 163.53(9) yes
N(1) Ru(1) N(2) 79.75(8) yes
N(1) Ru(1) C(11) 112.83(10) yes
N(1) Ru(1) C(12) 82.03(9) yes
N(2) Ru(1) C(11) 89.04(9) yes
N(2) Ru(1) C(12) 96.13(9) yes
C(11) Ru(1) C(12) 33.39(11) yes
O(1) P(1) O(4) 108.41(10) yes
O(1) P(1) O(6) 107.21(9) yes
O(1) P(1) O(7) 119.14(10) yes
O(4) P(1) O(6) 100.29(9) yes
O(4) P(1) O(7) 109.54(9) yes
O(6) P(1) O(7) 110.55(10) yes
O(2) P(2) O(4) 108.19(9) yes
O(2) P(2) O(5) 108.06(9) yes
O(2) P(2) O(8) 119.16(11) yes
O(4) P(2) O(5) 100.51(10) yes
O(4) P(2) O(8) 109.91(9) yes
O(5) P(2) O(8) 109.38(10) yes
O(3) P(3) O(5) 107.75(10) yes
O(3) P(3) O(6) 108.63(9) yes
O(3) P(3) O(9) 118.93(10) yes
O(5) P(3) O(6) 100.48(9) yes
O(5) P(3) O(9) 109.53(10) yes
O(6) P(3) O(9) 109.92(10) yes
N(3) P(4) C(17) 107.15(12) yes
N(3) P(4) C(23) 112.86(11) yes
N(3) P(4) C(29) 114.71(12) yes
C(17) P(4) C(23) 106.64(12) yes
C(17) P(4) C(29) 107.81(12) yes
C(23) P(4) C(29) 107.29(12) yes
N(3) P(5) C(35) 114.17(12) yes
N(3) P(5) C(41) 111.30(12) yes
N(3) P(5) C(47) 107.36(12) yes
C(35) P(5) C(41) 108.51(13) yes
C(35) P(5) C(47) 109.74(13) yes
C(41) P(5) C(47) 105.39(13) yes
Ru(1) O(1) P(1) 123.60(10) yes
Ru(1) O(2) P(2) 121.45(11) yes
Ru(1) O(3) P(3) 123.53(10) yes
P(1) O(4) P(2) 124.64(10) yes
P(2) O(5) P(3) 124.37(11) yes
P(1) O(6) P(3) 122.21(12) yes
C(13) O(10) C(14) 113.7(3) yes
C(15) O(13) C(16) 113.7(2) yes
C(53) O(14) C(56) 107.7(3) yes
Ru(1) N(1) C(1) 124.96(16) yes
Ru(1) N(1) C(5) 115.47(17) yes
C(1) N(1) C(5) 119.5(2) yes
Ru(1) N(2) C(6) 116.32(16) yes
Ru(1) N(2) C(10) 124.79(16) yes
C(6) N(2) C(10) 118.9(2) yes
P(4) N(3) P(5) 139.24(15) yes
N(1) C(1) C(2) 122.7(2) yes
C(1) C(2) C(3) 118.5(2) yes
C(2) C(3) C(4) 119.8(2) yes
C(3) C(4) C(5) 119.0(2) yes
N(1) C(5) C(4) 120.6(2) yes
N(1) C(5) C(6) 114.5(2) yes
C(4) C(5) C(6) 125.0(2) yes
N(2) C(6) C(5) 114.0(2) yes
N(2) C(6) C(7) 120.9(2) yes
C(5) C(6) C(7) 125.1(2) yes
C(6) C(7) C(8) 120.0(2) yes
C(7) C(8) C(9) 118.7(2) yes
C(8) C(9) C(10) 119.1(2) yes
N(2) C(10) C(9) 122.4(2) yes
Ru(1) C(11) C(12) 73.8(2) yes
Ru(1) C(11) C(13) 127.9(2) yes
C(12) C(11) C(13) 158.3(3) yes
Ru(1) C(12) C(11) 72.8(2) yes
Ru(1) C(12) C(15) 132.1(2) yes
C(11) C(12) C(15) 154.8(3) yes
O(10) C(13) O(11) 124.7(3) yes
O(10) C(13) C(11) 111.4(2) yes
O(11) C(13) C(11) 123.9(3) yes
O(12) C(15) O(13) 124.8(2) yes
O(12) C(15) C(12) 124.9(2) yes
O(13) C(15) C(12) 110.2(2) yes
P(4) C(17) C(18) 120.4(2) yes
P(4) C(17) C(22) 119.9(2) yes
C(18) C(17) C(22) 119.7(2) yes
C(17) C(18) C(19) 119.6(2) yes
C(18) C(19) C(20) 120.3(2) yes
C(19) C(20) C(21) 120.3(2) yes
C(20) C(21) C(22) 119.5(2) yes
C(17) C(22) C(21) 120.5(2) yes
P(4) C(23) C(24) 120.57(18) yes
P(4) C(23) C(28) 119.87(19) yes
C(24) C(23) C(28) 119.4(2) yes
C(23) C(24) C(25) 120.9(2) yes
C(24) C(25) C(26) 119.7(2) yes
C(25) C(26) C(27) 120.0(2) yes
C(26) C(27) C(28) 120.3(2) yes
C(23) C(28) C(27) 119.7(2) yes
P(4) C(29) C(30) 118.9(2) yes
P(4) C(29) C(34) 121.4(2) yes
C(30) C(29) C(34) 119.5(2) yes
C(29) C(30) C(31) 119.7(2) yes
C(30) C(31) C(32) 120.3(2) yes
C(31) C(32) C(33) 119.9(2) yes
C(32) C(33) C(34) 120.4(2) yes
C(29) C(34) C(33) 120.1(2) yes
P(5) C(35) C(36) 119.2(2) yes
P(5) C(35) C(40) 120.0(2) yes
C(36) C(35) C(40) 120.4(2) yes
C(35) C(36) C(37) 119.2(3) yes
C(36) C(37) C(38) 120.4(3) yes
C(37) C(38) C(39) 119.8(3) yes
C(38) C(39) C(40) 120.5(3) yes
C(35) C(40) C(39) 119.6(2) yes
P(5) C(41) C(42) 120.8(2) yes
P(5) C(41) C(46) 120.0(2) yes
C(42) C(41) C(46) 119.2(2) yes
C(41) C(42) C(43) 120.3(2) yes
C(42) C(43) C(44) 120.3(3) yes
C(43) C(44) C(45) 119.6(3) yes
C(44) C(45) C(46) 121.0(3) yes
C(41) C(46) C(45) 119.6(2) yes
P(5) C(47) C(48) 116.7(2) yes
P(5) C(47) C(52) 123.8(2) yes
C(48) C(47) C(52) 119.5(2) yes
C(47) C(48) C(49) 120.4(2) yes
C(48) C(49) C(50) 119.7(2) yes
C(49) C(50) C(51) 120.4(3) yes
C(50) C(51) C(52) 120.4(2) yes
C(47) C(52) C(51) 119.6(2) yes
O(14) C(53) C(54) 105.6(3) yes
C(53) C(54) C(55) 106.8(4) yes
C(54) C(55) C(56) 104.6(4) yes
O(14) C(56) C(55) 107.1(3) yes
N(1) C(1) H(1) 118.2 no
C(2) C(1) H(1) 119.1 no
C(1) C(2) H(2) 120.6 no
C(3) C(2) H(2) 120.9 no
C(2) C(3) H(3) 120.0 no
C(4) C(3) H(3) 120.2 no
C(3) C(4) H(4) 120.2 no
C(5) C(4) H(4) 120.8 no
C(6) C(7) H(5) 119.9 no
C(8) C(7) H(5) 120.1 no
C(7) C(8) H(6) 120.5 no
C(9) C(8) H(6) 120.8 no
C(8) C(9) H(7) 120.5 no
C(10) C(9) H(7) 120.4 no
N(2) C(10) H(8) 118.6 no
C(9) C(10) H(8) 118.9 no
O(10) C(14) H(9) 109.4 no
O(10) C(14) H(10) 109.7 no
O(10) C(14) H(11) 109.4 no
H(9) C(14) H(10) 109.6 no
H(9) C(14) H(11) 109.3 no
H(10) C(14) H(11) 109.4 no
O(13) C(16) H(12) 108.6 no
O(13) C(16) H(13) 109.5 no
O(13) C(16) H(14) 110.1 no
H(12) C(16) H(13) 109.6 no
H(12) C(16) H(14) 109.4 no
H(13) C(16) H(14) 109.6 no
C(17) C(18) H(15) 119.9 no
C(19) C(18) H(15) 120.4 no
C(18) C(19) H(16) 120.0 no
C(20) C(19) H(16) 119.7 no
C(19) C(20) H(17) 120.1 no
C(21) C(20) H(17) 119.6 no
C(20) C(21) H(18) 120.2 no
C(22) C(21) H(18) 120.3 no
C(17) C(22) H(19) 119.9 no
C(21) C(22) H(19) 119.6 no
C(23) C(24) H(20) 119.6 no
C(25) C(24) H(20) 119.6 no
C(24) C(25) H(21) 120.3 no
C(26) C(25) H(21) 120.0 no
C(25) C(26) H(22) 120.1 no
C(27) C(26) H(22) 119.9 no
C(26) C(27) H(23) 119.9 no
C(28) C(27) H(23) 119.8 no
C(23) C(28) H(24) 120.2 no
C(27) C(28) H(24) 120.1 no
C(29) C(30) H(25) 120.3 no
C(31) C(30) H(25) 119.9 no
C(30) C(31) H(26) 119.8 no
C(32) C(31) H(26) 119.9 no
C(31) C(32) H(27) 120.2 no
C(33) C(32) H(27) 119.9 no
C(32) C(33) H(28) 120.0 no
C(34) C(33) H(28) 119.5 no
C(29) C(34) H(29) 120.1 no
C(33) C(34) H(29) 119.8 no
C(35) C(36) H(30) 120.3 no
C(37) C(36) H(30) 120.5 no
C(36) C(37) H(31) 119.7 no
C(38) C(37) H(31) 119.8 no
C(37) C(38) H(32) 119.6 no
C(39) C(38) H(32) 120.6 no
C(38) C(39) H(33) 119.3 no
C(40) C(39) H(33) 120.2 no
C(35) C(40) H(34) 120.3 no
C(39) C(40) H(34) 120.0 no
C(41) C(42) H(35) 119.8 no
C(43) C(42) H(35) 120.0 no
C(42) C(43) H(36) 119.8 no
C(44) C(43) H(36) 119.9 no
C(43) C(44) H(37) 120.2 no
C(45) C(44) H(37) 120.2 no
C(44) C(45) H(38) 119.6 no
C(46) C(45) H(38) 119.4 no
C(41) C(46) H(39) 120.1 no
C(45) C(46) H(39) 120.4 no
C(47) C(48) H(40) 119.8 no
C(49) C(48) H(40) 119.8 no
C(48) C(49) H(41) 119.9 no
C(50) C(49) H(41) 120.4 no
C(49) C(50) H(42) 119.9 no
C(51) C(50) H(42) 119.7 no
C(50) C(51) H(43) 119.5 no
C(52) C(51) H(43) 120.1 no
C(47) C(52) H(44) 120.4 no
C(51) C(52) H(44) 120.0 no
O(14) C(53) H(45) 110.3 no
O(14) C(53) H(46) 110.7 no
C(54) C(53) H(45) 110.4 no
C(54) C(53) H(46) 110.3 no
H(45) C(53) H(46) 109.4 no
C(53) C(54) H(47) 110.3 no
C(53) C(54) H(48) 109.9 no
C(55) C(54) H(47) 109.9 no
C(55) C(54) H(48) 110.7 no
H(47) C(54) H(48) 109.3 no
C(54) C(55) H(49) 111.1 no
C(54) C(55) H(50) 110.0 no
C(56) C(55) H(49) 110.5 no
C(56) C(55) H(50) 111.1 no
H(49) C(55) H(50) 109.5 no
O(14) C(56) H(51) 109.3 no
O(14) C(56) H(52) 110.7 no
C(55) C(56) H(51) 110.0 no
C(55) C(56) H(52) 110.5 no
H(51) C(56) H(52) 109.3 no
O(15) C(57) H(53) 108.1 no
O(15) C(57) H(54) 109.6 no
O(15) C(57) H(55) 110.7 no
H(53) C(57) H(54) 109.7 no
H(53) C(57) H(55) 109.4 no
H(54) C(57) H(55) 109.3 no

loop_
_geom_bond_atom_site_label_1
_geom_bond_atom_site_label_2
_geom_bond_distance
_geom_bond_publ_flag
Ru(1) O(1) 2.1288(18) yes
Ru(1) O(2) 2.1275(16) yes
Ru(1) O(3) 2.1101(18) yes
Ru(1) N(1) 2.031(2) yes
Ru(1) N(2) 1.9943(19) yes
Ru(1) C(11) 2.111(3) yes
Ru(1) C(12) 2.121(3) yes
P(1) O(1) 1.5044(18) yes
P(1) O(4) 1.6157(18) yes
P(1) O(6) 1.6158(19) yes
P(1) O(7) 1.4641(19) yes
P(2) O(2) 1.5012(18) yes
P(2) O(4) 1.6148(19) yes
P(2) O(5) 1.6160(19) yes
P(2) O(8) 1.4598(18) yes
P(3) O(3) 1.5109(18) yes
P(3) O(5) 1.6106(19) yes
P(3) O(6) 1.6104(19) yes
P(3) O(9) 1.4638(19) yes
P(4) N(3) 1.584(2) yes
P(4) C(17) 1.806(2) yes
P(4) C(23) 1.795(2) yes
P(4) C(29) 1.789(3) yes
P(5) N(3) 1.581(2) yes
P(5) C(35) 1.805(2) yes
P(5) C(41) 1.799(2) yes
P(5) C(47) 1.794(2) yes
O(10) C(13) 1.310(4) yes
O(10) C(14) 1.466(6) yes
O(11) C(13) 1.199(4) yes
O(12) C(15) 1.191(3) yes
O(13) C(15) 1.346(3) yes
O(13) C(16) 1.442(4) yes
O(14) C(53) 1.407(5) yes
O(14) C(56) 1.416(5) yes
O(15) C(57) 1.444(7) yes
N(1) C(1) 1.347(3) yes
N(1) C(5) 1.354(3) yes
N(2) C(6) 1.370(3) yes
N(2) C(10) 1.333(3) yes
C(1) C(2) 1.362(3) yes
C(2) C(3) 1.390(3) yes
C(3) C(4) 1.384(3) yes
C(4) C(5) 1.394(3) yes
C(5) C(6) 1.463(3) yes
C(6) C(7) 1.381(3) yes
C(7) C(8) 1.375(3) yes
C(8) C(9) 1.393(3) yes
C(9) C(10) 1.378(3) yes
C(11) C(12) 1.216(4) yes
C(11) C(13) 1.468(4) yes
C(12) C(15) 1.473(4) yes
C(17) C(18) 1.380(3) yes
C(17) C(22) 1.385(3) yes
C(18) C(19) 1.393(4) yes
C(19) C(20) 1.380(4) yes
C(20) C(21) 1.374(4) yes
C(21) C(22) 1.390(4) yes
C(23) C(24) 1.382(3) yes
C(23) C(28) 1.398(3) yes
C(24) C(25) 1.374(3) yes
C(25) C(26) 1.385(3) yes
C(26) C(27) 1.389(4) yes
C(27) C(28) 1.376(3) yes
C(29) C(30) 1.389(3) yes
C(29) C(34) 1.396(3) yes
C(30) C(31) 1.384(4) yes
C(31) C(32) 1.386(4) yes
C(32) C(33) 1.375(4) yes
C(33) C(34) 1.376(4) yes
C(35) C(36) 1.391(4) yes
C(35) C(40) 1.388(4) yes
C(36) C(37) 1.399(4) yes
C(37) C(38) 1.385(5) yes
C(38) C(39) 1.383(5) yes
C(39) C(40) 1.391(4) yes
C(41) C(42) 1.385(4) yes
C(41) C(46) 1.396(4) yes
C(42) C(43) 1.381(4) yes
C(43) C(44) 1.371(5) yes
C(44) C(45) 1.378(5) yes
C(45) C(46) 1.371(4) yes
C(47) C(48) 1.399(4) yes
C(47) C(52) 1.394(4) yes
C(48) C(49) 1.376(4) yes
C(49) C(50) 1.387(4) yes
C(50) C(51) 1.377(4) yes
C(51) C(52) 1.387(4) yes
C(53) C(54) 1.457(7) yes
C(54) C(55) 1.470(7) yes
C(55) C(56) 1.486(6) yes
C(1) H(1) 0.948 no
C(2) H(2) 0.947 no
C(3) H(3) 0.949 no
C(4) H(4) 0.948 no
C(7) H(5) 0.949 no
C(8) H(6) 0.948 no
C(9) H(7) 0.947 no
C(10) H(8) 0.949 no
C(14) H(9) 0.948 no
C(14) H(10) 0.946 no
C(14) H(11) 0.947 no
C(16) H(12) 0.949 no
C(16) H(13) 0.948 no
C(16) H(14) 0.947 no
C(18) H(15) 0.949 no
C(19) H(16) 0.947 no
C(20) H(17) 0.948 no
C(21) H(18) 0.949 no
C(22) H(19) 0.947 no
C(24) H(20) 0.948 no
C(25) H(21) 0.947 no
C(26) H(22) 0.947 no
C(27) H(23) 0.948 no
C(28) H(24) 0.947 no
C(30) H(25) 0.948 no
C(31) H(26) 0.948 no
C(32) H(27) 0.945 no
C(33) H(28) 0.948 no
C(34) H(29) 0.948 no
C(36) H(30) 0.945 no
C(37) H(31) 0.947 no
C(38) H(32) 0.947 no
C(39) H(33) 0.945 no
C(40) H(34) 0.947 no
C(42) H(35) 0.949 no
C(43) H(36) 0.949 no
C(44) H(37) 0.946 no
C(45) H(38) 0.949 no
C(46) H(39) 0.949 no
C(48) H(40) 0.949 no
C(49) H(41) 0.947 no
C(50) H(42) 0.947 no
C(51) H(43) 0.949 no
C(52) H(44) 0.947 no
C(53) H(45) 0.947 no
C(53) H(46) 0.947 no
C(54) H(47) 0.947 no
C(54) H(48) 0.948 no
C(55) H(49) 0.946 no
C(55) H(50) 0.947 no
C(56) H(51) 0.948 no
C(56) H(52) 0.948 no
C(57) H(53) 0.949 no
C(57) H(54) 0.948 no
C(57) H(55) 0.946 no
